data_1549148
loop_
_publ_author_name
'Shi, Yong-Gang'
'Mellerup, Soren K.'
'Yuan, Kang'
'Hu, Guo-Fei'
'Sauriol, Francoise'
'Peng, Tai'
'Wang, Nan'
'Chen, Pangkuan'
'Wang, Suning'

_publ_section_title
;
 Stabilising fleeting intermediates of stilbene photocyclization with
 amino-borane functionalisation: the rare isolation of persistent
 dihydrophenanthrenes and their [1,5] H-shift isomers.
;
_journal_issue 15
_journal_name_full 'Chemical science'
_journal_page_first 3844
_journal_page_last 3855
_journal_paper_doi 10.1039/c8sc00560e
_journal_volume 9
_journal_year 2018
_chemical_formula_sum 'C32 H34 B N S'
_chemical_formula_weight 475.47
_space_group_crystal_system orthorhombic
_space_group_IT_number 33
_space_group_name_Hall 'P 2c -2n'
_space_group_name_H-M_alt 'P n a 21'
_symmetry_space_group_name_Hall 'P 2c -2n'
_symmetry_space_group_name_H-M 'P n a 21'
_atom_sites_solution_hydrogens geom
_audit_creation_method SHELXL-2014/7
_audit_update_record
;
2017-12-17 deposited with the CCDC.
2018-03-27 downloaded from the CCDC.
;
_cell_angle_alpha 90
_cell_angle_beta 90
_cell_angle_gamma 90
_cell_formula_units_Z 4
_cell_length_a 32.54(4)
_cell_length_b 9.129(10)
_cell_length_c 9.286(12)
_cell_measurement_reflns_used 3434
_cell_measurement_temperature 180(2)
_cell_measurement_theta_max 20.98
_cell_measurement_theta_min 2.34
_cell_volume 2758(6)
_computing_cell_refinement 'Bruker SAINT'
_computing_data_collection 'Bruker APEX2'
_computing_data_reduction 'Bruker SAINT'
_computing_molecular_graphics 'Bruker SHELXTL'
_computing_publication_material 'Bruker SHELXTL'
_computing_structure_refinement 'SHELXL-2014/7 (Sheldrick, 2014)'
_computing_structure_solution 'SHELXS-97 (Sheldrick 2008)'
_diffrn_ambient_temperature 180(2)
_diffrn_measured_fraction_theta_full 0.995
_diffrn_measured_fraction_theta_max 0.879
_diffrn_measurement_device_type 'Bruker APEX-II CCD'
_diffrn_measurement_method '\f and \w scans'
_diffrn_radiation_type MoK\a
_diffrn_radiation_wavelength 0.71073
_diffrn_reflns_av_R_equivalents 0.2018
_diffrn_reflns_av_unetI/netI 0.2057
_diffrn_reflns_Laue_measured_fraction_full 0.995
_diffrn_reflns_Laue_measured_fraction_max 0.879
_diffrn_reflns_limit_h_max 42
_diffrn_reflns_limit_h_min -41
_diffrn_reflns_limit_k_max 11
_diffrn_reflns_limit_k_min -11
_diffrn_reflns_limit_l_max 11
_diffrn_reflns_limit_l_min -11
_diffrn_reflns_number 21468
_diffrn_reflns_point_group_measured_fraction_full 0.954
_diffrn_reflns_point_group_measured_fraction_max 0.828
_diffrn_reflns_theta_full 25.242
_diffrn_reflns_theta_max 28.695
_diffrn_reflns_theta_min 2.317
_exptl_absorpt_coefficient_mu 0.137
_exptl_absorpt_correction_T_max 0.985
_exptl_absorpt_correction_T_min 0.973
_exptl_absorpt_correction_type multi-scan
_exptl_crystal_colour colorless
_exptl_crystal_density_diffrn 1.145
_exptl_crystal_description Block
_exptl_crystal_F_000 1016
_exptl_crystal_size_max 0.200
_exptl_crystal_size_mid 0.120
_exptl_crystal_size_min 0.110
_refine_diff_density_max 0.260
_refine_diff_density_min -0.320
_refine_diff_density_rms 0.065
_refine_ls_abs_structure_details
; 
 Flack x determined using 790 quotients [(I+)-(I-)]/[(I+)+(I-)] 
 (Parsons, Flack and Wagner, Acta Cryst. B69 (2013) 249-259). 
;
_refine_ls_abs_structure_Flack 0.03(11)
_refine_ls_extinction_method none
_refine_ls_goodness_of_fit_ref 1.004
_refine_ls_hydrogen_treatment constr
_refine_ls_matrix_type full
_refine_ls_number_parameters 324
_refine_ls_number_reflns 5909
_refine_ls_number_restraints 1
_refine_ls_restrained_S_all 1.004
_refine_ls_R_factor_all 0.1957
_refine_ls_R_factor_gt 0.0801
_refine_ls_shift/su_max 0.032
_refine_ls_shift/su_mean 0.001
_refine_ls_structure_factor_coef Fsqd
_refine_ls_weighting_details 'w=1/[\s^2^(Fo^2^)+(0.1000P)^2^] where P=(Fo^2^+2Fc^2^)/3'
_refine_ls_weighting_scheme calc
_refine_ls_wR_factor_gt 0.1818
_refine_ls_wR_factor_ref 0.2266
_reflns_Friedel_coverage 0.779
_reflns_Friedel_fraction_full 0.906
_reflns_Friedel_fraction_max 0.772
_reflns_number_gt 2927
_reflns_number_total 5909
_reflns_threshold_expression 'I > 2\s(I)'
_cod_data_source_file c8sc00560e2.cif
_cod_data_source_block sy6d
_cod_depositor_comments 'Adding full bibliography for 1549141--1549152.cif.'
_cod_original_cell_volume 2759(6)
_cod_database_code 1549148
_shelx_shelxl_version_number 2014/7
_shelx_space_group_comment
; 
The symmetry employed for this shelxl refinement is uniquely defined 
by the following loop, which should always be used as a source of 
symmetry information in preference to the above space-group names. 
They are only intended as comments. 
;
_shelx_estimated_absorpt_t_min 0.973
_shelx_estimated_absorpt_t_max 0.985

loop_
_space_group_symop_operation_xyz
'x, y, z'
'-x, -y, z+1/2'
'x+1/2, -y+1/2, z'
'-x+1/2, y+1/2, z+1/2'

loop_
_atom_site_label
_atom_site_type_symbol
_atom_site_fract_x
_atom_site_fract_y
_atom_site_fract_z
_atom_site_U_iso_or_equiv
_atom_site_adp_type
_atom_site_occupancy
_atom_site_site_symmetry_order
_atom_site_calc_flag
_atom_site_refinement_flags_posn
_atom_site_refinement_flags_adp
S1 S 0.72991(6) 0.2214(2) 0.9515(2) 0.0497(6) Uani 1 1 d . .
N1 N 0.74642(16) 0.5166(8) 0.8998(7) 0.0454(18) Uani 1 1 d . .
B1 B 0.6141(2) 0.6118(10) 0.4778(9) 0.034(2) Uani 1 1 d . .
C1 C 0.64934(17) 0.5754(8) 0.5891(8) 0.0312(17) Uani 1 1 d . .
C2 C 0.67362(19) 0.6907(9) 0.6369(8) 0.0348(18) Uani 1 1 d . .
H2 H 0.6679 0.7863 0.6018 0.042 Uiso 1 1 calc R U
C3 C 0.70660(19) 0.6729(8) 0.7354(8) 0.0361(18) Uani 1 1 d . .
H3 H 0.7231 0.7547 0.7607 0.043 Uiso 1 1 calc R U
C4 C 0.71465(18) 0.5387(9) 0.7940(7) 0.0341(18) Uani 1 1 d . .
C5 C 0.69021(16) 0.4110(8) 0.7547(7) 0.0307(16) Uani 1 1 d . .
C6 C 0.65812(18) 0.4336(9) 0.6471(7) 0.0341(18) Uani 1 1 d . .
C7 C 0.63318(19) 0.3086(9) 0.6116(8) 0.0371(18) Uani 1 1 d . .
H7 H 0.6121 0.3196 0.5418 0.045 Uiso 1 1 calc R U
C8 C 0.6387(2) 0.1754(10) 0.6740(8) 0.043(2) Uani 1 1 d . .
H8 H 0.6218 0.0958 0.6451 0.051 Uiso 1 1 calc R U
C9 C 0.66957(19) 0.1521(9) 0.7833(8) 0.0379(19) Uani 1 1 d . .
C10 C 0.69471(19) 0.2735(9) 0.8196(7) 0.0346(18) Uani 1 1 d . .
C11 C 0.7109(3) 0.0454(10) 0.9542(10) 0.061(2) Uani 1 1 d . .
H11 H 0.7220 -0.0288 1.0145 0.074 Uiso 1 1 calc R U
C12 C 0.6786(2) 0.0205(9) 0.8632(8) 0.045(2) Uani 1 1 d . .
H12 H 0.6644 -0.0698 0.8539 0.054 Uiso 1 1 calc R U
C13 C 0.59060(19) 0.7612(8) 0.5045(8) 0.0328(18) Uani 1 1 d . .
C14 C 0.57143(19) 0.7921(9) 0.6415(8) 0.0381(19) Uani 1 1 d . .
C15 C 0.5748(2) 0.6836(10) 0.7682(9) 0.051(2) Uani 1 1 d . .
H15A H 0.5702 0.5837 0.7332 0.076 Uiso 1 1 calc R U
H15B H 0.5541 0.7078 0.8411 0.076 Uiso 1 1 calc R U
H15C H 0.6023 0.6904 0.8110 0.076 Uiso 1 1 calc R U
C16 C 0.54753(19) 0.9156(9) 0.6600(9) 0.046(2) Uani 1 1 d . .
H16 H 0.5341 0.9304 0.7497 0.055 Uiso 1 1 calc R U
C17 C 0.5424(2) 1.0200(10) 0.5506(10) 0.048(2) Uani 1 1 d . .
C18 C 0.5164(3) 1.1570(12) 0.5737(13) 0.075(3) Uani 1 1 d . .
H18A H 0.5079 1.1966 0.4802 0.112 Uiso 1 1 calc R U
H18B H 0.5326 1.2306 0.6255 0.112 Uiso 1 1 calc R U
H18C H 0.4920 1.1319 0.6302 0.112 Uiso 1 1 calc R U
C19 C 0.5620(2) 0.9927(10) 0.4188(9) 0.047(2) Uani 1 1 d . .
H19 H 0.5589 1.0614 0.3427 0.056 Uiso 1 1 calc R U
C20 C 0.58565(19) 0.8701(9) 0.3960(8) 0.0405(19) Uani 1 1 d . .
C21 C 0.6060(2) 0.8523(11) 0.2483(9) 0.056(2) Uani 1 1 d . .
H21A H 0.5888 0.7898 0.1872 0.085 Uiso 1 1 calc R U
H21B H 0.6331 0.8071 0.2601 0.085 Uiso 1 1 calc R U
H21C H 0.6091 0.9487 0.2031 0.085 Uiso 1 1 calc R U
C22 C 0.60228(18) 0.5087(9) 0.3473(7) 0.0364(19) Uani 1 1 d . .
C23 C 0.56037(19) 0.4750(9) 0.3153(8) 0.0388(19) Uani 1 1 d . .
C24 C 0.52510(18) 0.5398(11) 0.4042(10) 0.060(3) Uani 1 1 d . .
H24A H 0.5232 0.6453 0.3859 0.090 Uiso 1 1 calc R U
H24B H 0.5303 0.5230 0.5068 0.090 Uiso 1 1 calc R U
H24C H 0.4992 0.4926 0.3767 0.090 Uiso 1 1 calc R U
C25 C 0.5509(2) 0.3803(9) 0.2063(8) 0.042(2) Uani 1 1 d . .
H25 H 0.5229 0.3556 0.1911 0.051 Uiso 1 1 calc R U
C26 C 0.5807(2) 0.3179(10) 0.1158(9) 0.047(2) Uani 1 1 d . .
C27 C 0.5691(3) 0.2138(13) -0.0048(10) 0.074(3) Uani 1 1 d . .
H27A H 0.5675 0.2679 -0.0958 0.111 Uiso 1 1 calc R U
H27B H 0.5423 0.1693 0.0162 0.111 Uiso 1 1 calc R U
H27C H 0.5899 0.1367 -0.0129 0.111 Uiso 1 1 calc R U
C28 C 0.6213(2) 0.3541(9) 0.1450(8) 0.044(2) Uani 1 1 d . .
H28 H 0.6421 0.3153 0.0843 0.053 Uiso 1 1 calc R U
C29 C 0.63288(18) 0.4433(9) 0.2574(8) 0.0382(19) Uani 1 1 d . .
C30 C 0.67859(19) 0.4741(11) 0.2791(10) 0.060(3) Uani 1 1 d . .
H30A H 0.6943 0.4301 0.2000 0.091 Uiso 1 1 calc R U
H30B H 0.6876 0.4317 0.3708 0.091 Uiso 1 1 calc R U
H30C H 0.6832 0.5801 0.2804 0.091 Uiso 1 1 calc R U
C31 C 0.7867(2) 0.4816(12) 0.8368(10) 0.070(3) Uani 1 1 d . .
H00D H 0.7838 0.3989 0.7703 0.105 Uiso 1 1 calc R U
H00E H 0.8060 0.4556 0.9137 0.105 Uiso 1 1 calc R U
H00F H 0.7971 0.5671 0.7844 0.105 Uiso 1 1 calc R U
C32 C 0.7495(3) 0.6317(12) 1.0058(10) 0.067(3) Uani 1 1 d . .
H00A H 0.7630 0.7173 0.9628 0.100 Uiso 1 1 calc R U
H00B H 0.7658 0.5972 1.0879 0.100 Uiso 1 1 calc R U
H00C H 0.7220 0.6590 1.0388 0.100 Uiso 1 1 calc R U

loop_
_atom_site_aniso_label
_atom_site_aniso_U_11
_atom_site_aniso_U_22
_atom_site_aniso_U_33
_atom_site_aniso_U_23
_atom_site_aniso_U_13
_atom_site_aniso_U_12
S1 0.0596(11) 0.0559(15) 0.0337(10) -0.0007(12) -0.0099(10) 0.0143(10)
N1 0.035(3) 0.072(6) 0.030(3) 0.004(4) -0.008(3) -0.004(3)
B1 0.022(3) 0.046(6) 0.034(5) 0.010(4) -0.001(3) -0.003(3)
C1 0.031(3) 0.034(5) 0.028(4) 0.005(4) -0.002(3) 0.003(3)
C2 0.037(4) 0.036(5) 0.031(4) 0.000(4) 0.003(3) -0.003(3)
C3 0.033(3) 0.036(5) 0.039(4) 0.001(4) -0.005(3) -0.008(3)
C4 0.030(3) 0.051(6) 0.021(4) -0.003(4) -0.001(3) -0.001(3)
C5 0.028(3) 0.042(5) 0.023(4) -0.003(4) 0.003(3) 0.005(3)
C6 0.031(3) 0.051(6) 0.020(4) -0.007(4) 0.004(3) -0.001(3)
C7 0.033(4) 0.040(5) 0.038(5) 0.002(4) -0.009(3) 0.000(3)
C8 0.043(4) 0.059(6) 0.026(4) -0.008(4) 0.000(3) -0.009(4)
C9 0.043(4) 0.050(6) 0.021(4) -0.003(4) 0.004(3) 0.004(4)
C10 0.036(3) 0.048(5) 0.020(4) 0.005(4) 0.001(3) 0.010(3)
C11 0.088(6) 0.058(7) 0.037(5) 0.002(5) -0.001(5) 0.017(5)
C12 0.063(5) 0.034(6) 0.039(5) -0.005(4) 0.000(4) 0.007(4)
C13 0.028(3) 0.038(5) 0.032(4) 0.006(3) -0.005(3) -0.002(3)
C14 0.035(4) 0.043(5) 0.036(4) 0.003(4) 0.000(3) -0.002(3)
C15 0.054(4) 0.060(6) 0.038(5) 0.011(4) 0.015(4) 0.005(4)
C16 0.034(4) 0.054(6) 0.050(5) -0.013(5) 0.002(3) 0.004(4)
C17 0.040(4) 0.046(6) 0.058(6) 0.001(5) -0.015(4) 0.005(4)
C18 0.064(5) 0.070(8) 0.090(8) -0.023(6) -0.017(5) 0.020(5)
C19 0.043(4) 0.055(6) 0.043(5) 0.018(4) -0.013(3) 0.002(4)
C20 0.036(4) 0.043(5) 0.043(5) 0.010(4) -0.006(3) -0.007(3)
C21 0.068(5) 0.067(7) 0.035(5) 0.012(4) 0.002(4) 0.002(4)
C22 0.032(3) 0.051(6) 0.026(4) 0.005(4) 0.003(3) 0.007(3)
C23 0.035(3) 0.050(6) 0.031(4) -0.002(4) 0.000(3) 0.008(3)
C24 0.029(3) 0.087(8) 0.064(6) -0.024(5) 0.005(3) 0.003(4)
C25 0.037(4) 0.050(6) 0.040(5) -0.004(4) -0.005(3) -0.001(3)
C26 0.051(4) 0.060(7) 0.030(4) -0.004(4) -0.003(3) 0.013(4)
C27 0.062(5) 0.117(10) 0.043(6) -0.026(6) -0.001(4) 0.013(5)
C28 0.044(4) 0.055(6) 0.033(4) -0.008(4) 0.005(3) 0.009(4)
C29 0.032(3) 0.053(6) 0.030(4) 0.000(4) 0.001(3) 0.004(3)
C30 0.033(4) 0.099(8) 0.049(6) -0.021(5) 0.009(4) 0.002(4)
C31 0.036(4) 0.128(10) 0.046(6) 0.024(6) -0.009(4) 0.009(5)
C32 0.080(6) 0.073(8) 0.048(5) -0.002(5) -0.024(4) -0.013(5)

loop_
_atom_type_symbol
_atom_type_description
_atom_type_scat_dispersion_real
_atom_type_scat_dispersion_imag
_atom_type_scat_source
C C 0.0033 0.0016 'International Tables Vol C Tables 4.2.6.8 and 6.1.1.4'
H H 0.0000 0.0000 'International Tables Vol C Tables 4.2.6.8 and 6.1.1.4'
B B 0.0013 0.0007 'International Tables Vol C Tables 4.2.6.8 and 6.1.1.4'
N N 0.0061 0.0033 'International Tables Vol C Tables 4.2.6.8 and 6.1.1.4'
S S 0.1246 0.1234 'International Tables Vol C Tables 4.2.6.8 and 6.1.1.4'

loop_
_geom_angle_atom_site_label_1
_geom_angle_atom_site_label_2
_geom_angle_atom_site_label_3
_geom_angle
C11 S1 C10 91.6(4)
C32 N1 C4 114.4(7)
C32 N1 C31 111.5(7)
C4 N1 C31 113.5(6)
C1 B1 C22 123.6(7)
C1 B1 C13 115.4(7)
C22 B1 C13 121.0(6)
C2 C1 C6 116.9(6)
C2 C1 B1 117.6(7)
C6 C1 B1 125.5(6)
C1 C2 C3 123.3(7)
C1 C2 H2 118.3
C3 C2 H2 118.3
C4 C3 C2 120.3(6)
C4 C3 H3 119.9
C2 C3 H3 119.9
C3 C4 N1 122.3(6)
C3 C4 C5 120.9(6)
N1 C4 C5 116.8(7)
C10 C5 C4 123.5(6)
C10 C5 C6 119.7(6)
C4 C5 C6 116.7(7)
C1 C6 C7 121.3(6)
C1 C6 C5 121.9(6)
C7 C6 C5 116.6(7)
C8 C7 C6 122.6(7)
C8 C7 H7 118.7
C6 C7 H7 118.7
C7 C8 C9 121.5(7)
C7 C8 H8 119.2
C9 C8 H8 119.2
C10 C9 C12 114.2(7)
C10 C9 C8 117.0(7)
C12 C9 C8 128.8(7)
C5 C10 C9 122.5(6)
C5 C10 S1 128.0(6)
C9 C10 S1 109.5(6)
C12 C11 S1 115.0(7)
C12 C11 H11 122.5
S1 C11 H11 122.5
C11 C12 C9 109.7(8)
C11 C12 H12 125.2
C9 C12 H12 125.2
C20 C13 C14 116.0(7)
C20 C13 B1 123.0(7)
C14 C13 B1 121.0(6)
C16 C14 C13 120.8(7)
C16 C14 C15 118.0(7)
C13 C14 C15 121.1(7)
C14 C15 H15A 109.5
C14 C15 H15B 109.5
H15A C15 H15B 109.5
C14 C15 H15C 109.5
H15A C15 H15C 109.5
H15B C15 H15C 109.5
C14 C16 C17 122.1(7)
C14 C16 H16 118.9
C17 C16 H16 118.9
C19 C17 C16 117.1(7)
C19 C17 C18 121.4(8)
C16 C17 C18 121.4(8)
C17 C18 H18A 109.5
C17 C18 H18B 109.5
H18A C18 H18B 109.5
C17 C18 H18C 109.5
H18A C18 H18C 109.5
H18B C18 H18C 109.5
C20 C19 C17 122.3(7)
C20 C19 H19 118.9
C17 C19 H19 118.9
C19 C20 C13 121.5(7)
C19 C20 C21 117.8(7)
C13 C20 C21 120.7(7)
C20 C21 H21A 109.5
C20 C21 H21B 109.5
H21A C21 H21B 109.5
C20 C21 H21C 109.5
H21A C21 H21C 109.5
H21B C21 H21C 109.5
C23 C22 C29 117.0(7)
C23 C22 B1 121.3(6)
C29 C22 B1 121.7(5)
C25 C23 C22 120.4(6)
C25 C23 C24 118.3(6)
C22 C23 C24 121.3(7)
C23 C24 H24A 109.5
C23 C24 H24B 109.5
H24A C24 H24B 109.5
C23 C24 H24C 109.5
H24A C24 H24C 109.5
H24B C24 H24C 109.5
C23 C25 C26 123.0(6)
C23 C25 H25 118.5
C26 C25 H25 118.5
C28 C26 C25 116.3(7)
C28 C26 C27 122.0(7)
C25 C26 C27 121.6(7)
C26 C27 H27A 109.5
C26 C27 H27B 109.5
H27A C27 H27B 109.5
C26 C27 H27C 109.5
H27A C27 H27C 109.5
H27B C27 H27C 109.5
C29 C28 C26 123.4(7)
C29 C28 H28 118.3
C26 C28 H28 118.3
C28 C29 C22 119.9(6)
C28 C29 C30 118.4(6)
C22 C29 C30 121.6(7)
C29 C30 H30A 109.5
C29 C30 H30B 109.5
H30A C30 H30B 109.5
C29 C30 H30C 109.5
H30A C30 H30C 109.5
H30B C30 H30C 109.5
N1 C31 H00D 109.5
N1 C31 H00E 109.5
H00D C31 H00E 109.5
N1 C31 H00F 109.5
H00D C31 H00F 109.5
H00E C31 H00F 109.5
N1 C32 H00A 109.5
N1 C32 H00B 109.5
H00A C32 H00B 109.5
N1 C32 H00C 109.5
H00A C32 H00C 109.5
H00B C32 H00C 109.5

loop_
_geom_bond_atom_site_label_1
_geom_bond_atom_site_label_2
_geom_bond_distance
S1 C11 1.722(10)
S1 C10 1.743(7)
N1 C32 1.444(11)
N1 C4 1.441(8)
N1 C31 1.471(9)
B1 C1 1.580(10)
B1 C22 1.582(12)
B1 C13 1.583(11)
C1 C2 1.389(10)
C1 C6 1.431(10)
C2 C3 1.420(10)
C2 H2 0.9500
C3 C4 1.366(10)
C3 H3 0.9500
C4 C5 1.457(10)
C5 C10 1.401(10)
C5 C6 1.460(9)
C6 C7 1.439(10)
C7 C8 1.358(11)
C7 H7 0.9500
C8 C9 1.445(10)
C8 H8 0.9500
C9 C10 1.418(11)
C9 C12 1.443(11)
C11 C12 1.367(11)
C11 H11 0.9500
C12 H12 0.9500
C13 C20 1.425(10)
C13 C14 1.444(10)
C14 C16 1.381(11)
C14 C15 1.542(11)
C15 H15A 0.9800
C15 H15B 0.9800
C15 H15C 0.9800
C16 C17 1.404(11)
C16 H16 0.9500
C17 C19 1.403(12)
C17 C18 1.525(12)
C18 H18A 0.9800
C18 H18B 0.9800
C18 H18C 0.9800
C19 C20 1.374(11)
C19 H19 0.9500
C20 C21 1.532(11)
C21 H21A 0.9800
C21 H21B 0.9800
C21 H21C 0.9800
C22 C23 1.429(9)
C22 C29 1.430(10)
C23 C25 1.366(11)
C23 C24 1.533(10)
C24 H24A 0.9800
C24 H24B 0.9800
C24 H24C 0.9800
C25 C26 1.405(11)
C25 H25 0.9500
C26 C28 1.387(10)
C26 C27 1.517(12)
C27 H27A 0.9800
C27 H27B 0.9800
C27 H27C 0.9800
C28 C29 1.377(10)
C28 H28 0.9500
C29 C30 1.527(9)
C30 H30A 0.9800
C30 H30B 0.9800
C30 H30C 0.9800
C31 H00D 0.9800
C31 H00E 0.9800
C31 H00F 0.9800
C32 H00A 0.9800
C32 H00B 0.9800
C32 H00C 0.9800
